data_7029861
loop_
_publ_author_name
'Kumar, George Rajendra'
'Thilagar, Pakkirisamy'

_publ_section_title
;
 Dicyanovinyl substituted triarylboranes: a rational approach to
 distinguish fluoride and cyanide ions.
;
_journal_issue 19
_journal_name_full 'Dalton transactions (Cambridge, England : 2003)'
_journal_page_first 7200
_journal_page_last 7207
_journal_paper_doi 10.1039/c3dt53638f
_journal_volume 43
_journal_year 2014
_chemical_formula_moiety 'C28 H27 B N2'
_chemical_formula_sum 'C28 H27 B N2'
_chemical_formula_weight 402.33
_chemical_name_systematic
;
 ?
;
_space_group_IT_number 14
_symmetry_cell_setting monoclinic
_symmetry_space_group_name_Hall '-P 2ybc'
_symmetry_space_group_name_H-M 'P 1 21/c 1'
_atom_sites_solution_hydrogens geom
_atom_sites_solution_primary direct
_atom_sites_solution_secondary difmap
_audit_creation_method SHELXL-97
_cell_angle_alpha 90.00
_cell_angle_beta 100.873(6)
_cell_angle_gamma 90.00
_cell_formula_units_Z 4
_cell_length_a 18.030(2)
_cell_length_b 8.1868(10)
_cell_length_c 15.998(2)
_cell_measurement_temperature 296(2)
_cell_measurement_theta_max 31.17
_cell_measurement_theta_min 1.15
_cell_volume 2319.0(5)
_computing_cell_refinement 'Bruker SAINT'
_computing_data_collection 'Bruker APEX2'
_computing_data_reduction 'Bruker SAINT'
_computing_molecular_graphics 'Bruker SHELXTL'
_computing_publication_material 'Bruker SHELXTL'
_computing_structure_refinement 'SHELXL-97 (Sheldrick, 2008)'
_computing_structure_solution 'SHELXS-97 (Sheldrick, 2008)'
_diffrn_ambient_temperature 296(2)
_diffrn_measured_fraction_theta_full 0.978
_diffrn_measured_fraction_theta_max 0.978
_diffrn_measurement_device_type 'Bruker APEX-II CCD'
_diffrn_measurement_method '\f and \w scans'
_diffrn_radiation_monochromator graphite
_diffrn_radiation_source 'fine-focus sealed tube'
_diffrn_radiation_type MoK\a
_diffrn_radiation_wavelength 0.71073
_diffrn_reflns_av_R_equivalents 0.0881
_diffrn_reflns_av_sigmaI/netI 0.0532
_diffrn_reflns_limit_h_max 25
_diffrn_reflns_limit_h_min -25
_diffrn_reflns_limit_k_max 10
_diffrn_reflns_limit_k_min -11
_diffrn_reflns_limit_l_max 23
_diffrn_reflns_limit_l_min -23
_diffrn_reflns_number 50350
_diffrn_reflns_theta_full 31.17
_diffrn_reflns_theta_max 31.17
_diffrn_reflns_theta_min 1.15
_exptl_absorpt_coefficient_mu 0.066
_exptl_absorpt_correction_T_max 0.991
_exptl_absorpt_correction_T_min 0.990
_exptl_absorpt_correction_type empirical
_exptl_crystal_colour COLOURLESS
_exptl_crystal_density_diffrn 1.152
_exptl_crystal_density_method 'not measured'
_exptl_crystal_description RECTANGULAR
_exptl_crystal_F_000 856
_exptl_crystal_size_max 0.15
_exptl_crystal_size_mid 0.13
_exptl_crystal_size_min 0.13
_refine_diff_density_max 0.700
_refine_diff_density_min -0.688
_refine_diff_density_rms 0.097
_refine_ls_extinction_method none
_refine_ls_goodness_of_fit_ref 1.026
_refine_ls_hydrogen_treatment mixed
_refine_ls_matrix_type full
_refine_ls_number_parameters 280
_refine_ls_number_reflns 7332
_refine_ls_number_restraints 0
_refine_ls_restrained_S_all 1.026
_refine_ls_R_factor_all 0.0997
_refine_ls_R_factor_gt 0.0750
_refine_ls_shift/su_max 0.09
_refine_ls_shift/su_mean 0.772
_refine_ls_structure_factor_coef Fsqd
_refine_ls_weighting_details 'calc w=1/[\s^2^(Fo^2^)+(0.1324P)^2^+2.8237P] where P=(Fo^2^+2Fc^2^)/3'
_refine_ls_weighting_scheme calc
_refine_ls_wR_factor_gt 0.2156
_refine_ls_wR_factor_ref 0.2419
_reflns_number_gt 5510
_reflns_number_total 7496
_reflns_threshold_expression >2\s(I)
_cod_data_source_file c3dt53638f2.cif
_cod_data_source_block dcv
_cod_depositor_comments
;
The following automatic conversions were performed:

'_symmetry_cell_setting' value 'Monoclinic' changed to 'monoclinic'
according to
/usr/data/users/saulius/crontab/automatic-downloads/rss-feeds/RSC/lib/dictionaries/cif_core.dic
dictionary named 'cif_core.dic' version 2.4.2 from 2011-04-26.

Automatic conversion script
Id: cif_fix_values 2281 2013-09-26 08:29:07Z andrius 

 Adding full bibliography for
 ./tmp-cod-update-bibliographies-12899/cifs/7029861.cif.
;
_cod_original_sg_symbol_H-M 'P 21/C'
_cod_database_code 7029861

loop_
_symmetry_equiv_pos_as_xyz
'x, y, z'
'-x, y+1/2, -z+1/2'
'-x, -y, -z'
'x, -y-1/2, z-1/2'

loop_
_atom_site_label
_atom_site_type_symbol
_atom_site_fract_x
_atom_site_fract_y
_atom_site_fract_z
_atom_site_U_iso_or_equiv
_atom_site_adp_type
_atom_site_occupancy
_atom_site_symmetry_multiplicity
_atom_site_calc_flag
_atom_site_refinement_flags
N2 N 0.46731(11) 0.8339(2) 0.57414(12) 0.0254(4) Uani 1 1 d .
N1 N 0.68190(10) 0.8797(2) 0.49610(12) 0.0235(4) Uani 1 1 d .
C2 C 0.50121(11) 0.7980(2) 0.52282(13) 0.0182(4) Uani 1 1 d .
C3 C 0.54688(11) 0.7593(2) 0.46086(12) 0.0157(3) Uani 1 1 d .
C4 C 0.52521(11) 0.6672(2) 0.39032(12) 0.0160(4) Uani 1 1 d .
H4 H 0.5612 0.6564 0.3559 0.019 Uiso 1 1 calc R
C5 C 0.45437(10) 0.5825(2) 0.35990(12) 0.0143(3) Uani 1 1 d .
C6 C 0.39906(11) 0.5534(2) 0.40921(12) 0.0152(3) Uani 1 1 d .
H6 H 0.4061 0.5924 0.4647 0.018 Uiso 1 1 calc R
C7 C 0.33410(11) 0.4669(2) 0.37581(12) 0.0150(3) Uani 1 1 d .
H7 H 0.2979 0.4495 0.4093 0.018 Uiso 1 1 calc R
C8 C 0.32179(10) 0.4048(2) 0.29236(12) 0.0139(3) Uani 1 1 d .
C17 C 0.25172(10) 0.1675(2) 0.18755(12) 0.0135(3) Uani 1 1 d .
C22 C 0.30160(11) 0.0331(2) 0.20608(12) 0.0153(3) Uani 1 1 d .
C21 C 0.30054(11) -0.0913(2) 0.14601(13) 0.0177(4) Uani 1 1 d .
H21 H 0.3335 -0.1790 0.1589 0.021 Uiso 1 1 calc R
C20 C 0.25196(12) -0.0881(2) 0.06781(13) 0.0177(4) Uani 1 1 d .
C27 C 0.24709(14) -0.2300(3) 0.00720(15) 0.0260(5) Uani 1 1 d .
H27A H 0.2107 -0.2061 -0.0433 0.039 Uiso 1 1 calc R
H27B H 0.2318 -0.3261 0.0339 0.039 Uiso 1 1 calc R
H27C H 0.2956 -0.2482 -0.0076 0.039 Uiso 1 1 calc R
C1 C 0.62218(11) 0.8262(2) 0.48012(12) 0.0173(4) Uani 1 1 d .
C19 C 0.20473(11) 0.0470(2) 0.04826(12) 0.0165(4) Uani 1 1 d .
H19 H 0.1732 0.0529 -0.0048 0.020 Uiso 1 1 calc R
C18 C 0.20382(10) 0.1736(2) 0.10666(12) 0.0144(3) Uani 1 1 d .
C26 C 0.15312(12) 0.3178(2) 0.07923(13) 0.0192(4) Uani 1 1 d .
H26A H 0.1578 0.3951 0.1250 0.029 Uiso 1 1 calc R
H26B H 0.1017 0.2814 0.0646 0.029 Uiso 1 1 calc R
H26C H 0.1676 0.3686 0.0306 0.029 Uiso 1 1 calc R
C28 C 0.35299(12) 0.0142(3) 0.29184(14) 0.0215(4) Uani 1 1 d .
H28A H 0.3481 0.1079 0.3264 0.032 Uiso 1 1 calc R
H28B H 0.4044 0.0048 0.2842 0.032 Uiso 1 1 calc R
H28C H 0.3392 -0.0823 0.3194 0.032 Uiso 1 1 calc R
C11 C 0.17312(10) 0.3526(2) 0.28692(12) 0.0141(3) Uani 1 1 d .
C16 C 0.13017(10) 0.2358(2) 0.32281(12) 0.0150(3) Uani 1 1 d .
C15 C 0.06427(11) 0.2841(3) 0.35000(12) 0.0189(4) Uani 1 1 d .
H15 H 0.0365 0.2062 0.3732 0.023 Uiso 1 1 calc R
C14 C 0.03881(11) 0.4447(3) 0.34355(13) 0.0213(4) Uani 1 1 d .
C13 C 0.08079(12) 0.5584(3) 0.30779(13) 0.0213(4) Uani 1 1 d .
H13 H 0.0641 0.6660 0.3020 0.026 Uiso 1 1 calc R
C12 C 0.14709(11) 0.5161(2) 0.28026(13) 0.0172(4) Uani 1 1 d .
C23 C 0.18762(13) 0.6486(2) 0.24028(15) 0.0240(4) Uani 1 1 d .
H23A H 0.2321 0.6038 0.2242 0.036 Uiso 1 1 calc R
H23B H 0.2017 0.7352 0.2806 0.036 Uiso 1 1 calc R
H23C H 0.1547 0.6907 0.1907 0.036 Uiso 1 1 calc R
C24 C -0.03168(13) 0.4948(4) 0.37572(16) 0.0311(5) Uani 1 1 d .
H24A H -0.0531 0.4009 0.3981 0.047 Uiso 1 1 calc R
H24B H -0.0677 0.5400 0.3297 0.047 Uiso 1 1 calc R
H24C H -0.0188 0.5752 0.4198 0.047 Uiso 1 1 calc R
C25 C 0.15527(12) 0.0610(2) 0.33634(14) 0.0195(4) Uani 1 1 d .
H25A H 0.2009 0.0450 0.3147 0.029 Uiso 1 1 calc R
H25B H 0.1166 -0.0098 0.3068 0.029 Uiso 1 1 calc R
H25C H 0.1643 0.0364 0.3961 0.029 Uiso 1 1 calc R
C9 C 0.37702(11) 0.4369(2) 0.24350(12) 0.0172(4) Uani 1 1 d .
H9 H 0.3698 0.3988 0.1878 0.021 Uiso 1 1 calc R
C10 C 0.44196(11) 0.5237(2) 0.27588(13) 0.0180(4) Uani 1 1 d .
H10 H 0.4776 0.5431 0.2419 0.022 Uiso 1 1 calc R
B1 B 0.24789(12) 0.3055(2) 0.25524(13) 0.0134(4) Uani 1 1 d .

loop_
_atom_site_aniso_label
_atom_site_aniso_U_11
_atom_site_aniso_U_22
_atom_site_aniso_U_33
_atom_site_aniso_U_23
_atom_site_aniso_U_13
_atom_site_aniso_U_12
N2 0.0262(9) 0.0254(9) 0.0256(9) -0.0088(7) 0.0078(7) -0.0040(7)
N1 0.0215(9) 0.0244(9) 0.0245(9) -0.0023(7) 0.0041(7) -0.0035(7)
C2 0.0191(9) 0.0152(8) 0.0195(9) -0.0030(7) 0.0018(7) -0.0038(7)
C3 0.0161(8) 0.0140(8) 0.0170(8) 0.0000(6) 0.0029(6) -0.0016(6)
C4 0.0173(9) 0.0133(8) 0.0177(9) 0.0010(6) 0.0043(7) -0.0015(6)
C5 0.0156(8) 0.0117(7) 0.0156(8) 0.0001(6) 0.0028(6) -0.0007(6)
C6 0.0188(8) 0.0128(7) 0.0144(8) -0.0019(6) 0.0044(6) -0.0014(6)
C7 0.0170(8) 0.0125(7) 0.0169(8) -0.0005(6) 0.0064(7) -0.0011(6)
C8 0.0149(8) 0.0113(7) 0.0157(8) -0.0009(6) 0.0036(6) 0.0004(6)
C17 0.0137(8) 0.0110(7) 0.0165(8) -0.0009(6) 0.0048(6) -0.0022(6)
C22 0.0146(8) 0.0131(8) 0.0187(9) -0.0010(6) 0.0050(6) -0.0002(6)
C21 0.0206(9) 0.0109(7) 0.0233(10) -0.0008(7) 0.0089(7) 0.0009(7)
C20 0.0248(10) 0.0114(8) 0.0193(9) -0.0027(6) 0.0103(7) -0.0045(7)
C27 0.0393(13) 0.0154(9) 0.0256(11) -0.0063(8) 0.0123(9) -0.0060(8)
C1 0.0196(9) 0.0162(8) 0.0164(8) 0.0000(6) 0.0043(7) -0.0001(7)
C19 0.0185(8) 0.0148(8) 0.0166(8) -0.0007(6) 0.0043(7) -0.0042(7)
C18 0.0141(8) 0.0130(8) 0.0169(8) 0.0002(6) 0.0047(6) -0.0025(6)
C26 0.0213(9) 0.0163(9) 0.0191(9) 0.0006(7) 0.0018(7) 0.0010(7)
C28 0.0205(9) 0.0191(9) 0.0234(10) -0.0008(7) 0.0003(7) 0.0055(7)
C11 0.0133(8) 0.0134(8) 0.0150(8) -0.0026(6) 0.0016(6) 0.0006(6)
C16 0.0140(8) 0.0164(8) 0.0136(8) -0.0023(6) 0.0002(6) -0.0016(6)
C15 0.0135(8) 0.0258(10) 0.0169(9) -0.0021(7) 0.0017(7) -0.0019(7)
C14 0.0153(9) 0.0303(11) 0.0172(9) -0.0064(8) 0.0004(7) 0.0057(8)
C13 0.0200(9) 0.0208(9) 0.0216(9) -0.0044(7) -0.0002(7) 0.0089(7)
C12 0.0187(9) 0.0134(8) 0.0188(9) -0.0020(6) 0.0019(7) 0.0024(7)
C23 0.0297(11) 0.0120(8) 0.0302(11) 0.0027(7) 0.0056(8) 0.0032(7)
C24 0.0181(10) 0.0464(14) 0.0286(11) -0.0070(10) 0.0039(8) 0.0111(10)
C25 0.0203(9) 0.0151(8) 0.0236(10) 0.0018(7) 0.0053(7) -0.0021(7)
C9 0.0190(9) 0.0185(8) 0.0148(8) -0.0041(7) 0.0053(7) -0.0016(7)
C10 0.0187(9) 0.0193(9) 0.0178(9) -0.0030(7) 0.0077(7) -0.0026(7)
B1 0.0157(9) 0.0100(8) 0.0142(9) 0.0005(6) 0.0026(7) 0.0005(7)

loop_
_atom_type_symbol
_atom_type_description
_atom_type_scat_dispersion_real
_atom_type_scat_dispersion_imag
_atom_type_scat_source
C C 0.0033 0.0016 'International Tables Vol C Tables 4.2.6.8 and 6.1.1.4'
H H 0.0000 0.0000 'International Tables Vol C Tables 4.2.6.8 and 6.1.1.4'
N N 0.0061 0.0033 'International Tables Vol C Tables 4.2.6.8 and 6.1.1.4'
B B 0.0013 0.0007 'International Tables Vol C Tables 4.2.6.8 and 6.1.1.4'

loop_
_geom_angle_atom_site_label_1
_geom_angle_atom_site_label_2
_geom_angle_atom_site_label_3
_geom_angle
N2 C2 C3 176.8(2)
C4 C3 C2 125.82(18)
C4 C3 C1 120.16(17)
C2 C3 C1 114.02(17)
C3 C4 C5 129.98(18)
C3 C4 H4 115.0
C5 C4 H4 115.1
C10 C5 C6 118.51(17)
C10 C5 C4 117.06(17)
C6 C5 C4 124.42(17)
C7 C6 C5 120.55(17)
C7 C6 H6 119.7
C5 C6 H6 119.7
C6 C7 C8 121.39(17)
C6 C7 H7 119.3
C8 C7 H7 119.3
C9 C8 C7 117.40(17)
C9 C8 B1 121.65(16)
C7 C8 B1 120.94(16)
C18 C17 C22 118.21(17)
C18 C17 B1 120.34(16)
C22 C17 B1 121.43(16)
C21 C22 C17 119.74(18)
C21 C22 C28 118.42(17)
C17 C22 C28 121.72(17)
C20 C21 C22 122.11(18)
C20 C21 H21 119.0
C22 C21 H21 118.9
C21 C20 C19 118.20(17)
C21 C20 C27 121.17(19)
C19 C20 C27 120.55(19)
C20 C27 H27A 109.4
C20 C27 H27B 109.5
H27A C27 H27B 109.5
C20 C27 H27C 109.6
H27A C27 H27C 109.5
H27B C27 H27C 109.5
N1 C1 C3 179.4(2)
C18 C19 C20 121.44(18)
C18 C19 H19 119.3
C20 C19 H19 119.3
C19 C18 C17 120.22(18)
C19 C18 C26 117.99(17)
C17 C18 C26 121.74(17)
C18 C26 H26A 109.5
C18 C26 H26B 109.5
H26A C26 H26B 109.5
C18 C26 H26C 109.4
H26A C26 H26C 109.5
H26B C26 H26C 109.5
C22 C28 H28A 109.5
C22 C28 H28B 109.4
H28A C28 H28B 109.5
C22 C28 H28C 109.5
H28A C28 H28C 109.5
H28B C28 H28C 109.5
C12 C11 C16 117.99(17)
C12 C11 B1 119.94(17)
C16 C11 B1 122.07(17)
C15 C16 C11 119.78(18)
C15 C16 C25 118.34(18)
C11 C16 C25 121.82(17)
C14 C15 C16 122.18(19)
C14 C15 H15 118.9
C16 C15 H15 118.9
C15 C14 C13 117.79(18)
C15 C14 C24 121.1(2)
C13 C14 C24 121.1(2)
C14 C13 C12 122.05(19)
C14 C13 H13 119.0
C12 C13 H13 119.0
C13 C12 C11 120.19(19)
C13 C12 C23 117.81(18)
C11 C12 C23 121.95(18)
C12 C23 H23A 109.5
C12 C23 H23B 109.4
H23A C23 H23B 109.5
C12 C23 H23C 109.5
H23A C23 H23C 109.5
H23B C23 H23C 109.5
C14 C24 H24A 109.5
C14 C24 H24B 109.5
H24A C24 H24B 109.5
C14 C24 H24C 109.5
H24A C24 H24C 109.5
H24B C24 H24C 109.5
C16 C25 H25A 109.4
C16 C25 H25B 109.5
H25A C25 H25B 109.5
C16 C25 H25C 109.5
H25A C25 H25C 109.5
H25B C25 H25C 109.5
C10 C9 C8 121.82(17)
C10 C9 H9 119.1
C8 C9 H9 119.1
C9 C10 C5 120.32(17)
C9 C10 H10 119.8
C5 C10 H10 119.9
C11 B1 C17 123.22(16)
C11 B1 C8 117.76(16)
C17 B1 C8 119.00(16)

loop_
_geom_bond_atom_site_label_1
_geom_bond_atom_site_label_2
_geom_bond_distance
N2 C2 1.150(3)
N1 C1 1.146(3)
C2 C3 1.438(3)
C3 C4 1.352(3)
C3 C1 1.443(3)
C4 C5 1.454(3)
C4 H4 0.9300
C5 C10 1.406(3)
C5 C6 1.404(3)
C6 C7 1.387(3)
C6 H6 0.9300
C7 C8 1.406(3)
C7 H7 0.9300
C8 C9 1.402(3)
C8 B1 1.578(3)
C17 C18 1.415(3)
C17 C22 1.417(3)
C17 B1 1.576(3)
C22 C21 1.398(3)
C22 C28 1.512(3)
C21 C20 1.385(3)
C21 H21 0.9300
C20 C19 1.395(3)
C20 C27 1.505(3)
C27 H27A 0.9600
C27 H27B 0.9600
C27 H27C 0.9600
C19 C18 1.397(3)
C19 H19 0.9300
C18 C26 1.507(3)
C26 H26A 0.9600
C26 H26B 0.9600
C26 H26C 0.9600
C28 H28A 0.9600
C28 H28B 0.9600
C28 H28C 0.9600
C11 C12 1.416(3)
C11 C16 1.418(3)
C11 B1 1.575(3)
C16 C15 1.397(3)
C16 C25 1.504(3)
C15 C14 1.391(3)
C15 H15 0.9300
C14 C13 1.389(3)
C14 C24 1.515(3)
C13 C12 1.393(3)
C13 H13 0.9300
C12 C23 1.515(3)
C23 H23A 0.9600
C23 H23B 0.9600
C23 H23C 0.9600
C24 H24A 0.9600
C24 H24B 0.9600
C24 H24C 0.9600
C25 H25A 0.9600
C25 H25B 0.9600
C25 H25C 0.9600
C9 C10 1.384(3)
C9 H9 0.9300
C10 H10 0.9300

loop_
_geom_torsion_atom_site_label_1
_geom_torsion_atom_site_label_2
_geom_torsion_atom_site_label_3
_geom_torsion_atom_site_label_4
_geom_torsion
N2 C2 C3 C4 -173(4)
N2 C2 C3 C1 8(4)
C2 C3 C4 C5 -1.7(3)
C1 C3 C4 C5 177.24(18)
C3 C4 C5 C10 167.4(2)
C3 C4 C5 C6 -14.0(3)
C10 C5 C6 C7 0.7(3)
C4 C5 C6 C7 -177.95(18)
C5 C6 C7 C8 0.5(3)
C6 C7 C8 C9 -1.4(3)
C6 C7 C8 B1 179.56(17)
C18 C17 C22 C21 -2.1(3)
B1 C17 C22 C21 176.64(17)
C18 C17 C22 C28 -178.09(17)
B1 C17 C22 C28 0.7(3)
C17 C22 C21 C20 0.1(3)
C28 C22 C21 C20 176.19(18)
C22 C21 C20 C19 2.2(3)
C22 C21 C20 C27 -174.71(18)
C4 C3 C1 N1 -165(100)
C2 C3 C1 N1 14(24)
C21 C20 C19 C18 -2.4(3)
C27 C20 C19 C18 174.48(18)
C20 C19 C18 C17 0.4(3)
C20 C19 C18 C26 177.88(17)
C22 C17 C18 C19 1.9(3)
B1 C17 C18 C19 -176.89(17)
C22 C17 C18 C26 -175.50(17)
B1 C17 C18 C26 5.7(3)
C12 C11 C16 C15 0.2(3)
B1 C11 C16 C15 179.93(17)
C12 C11 C16 C25 -177.02(17)
B1 C11 C16 C25 2.7(3)
C11 C16 C15 C14 -0.3(3)
C25 C16 C15 C14 177.02(18)
C16 C15 C14 C13 0.7(3)
C16 C15 C14 C24 -178.31(19)
C15 C14 C13 C12 -1.1(3)
C24 C14 C13 C12 177.92(19)
C14 C13 C12 C11 1.1(3)
C14 C13 C12 C23 178.60(19)
C16 C11 C12 C13 -0.6(3)
B1 C11 C12 C13 179.68(18)
C16 C11 C12 C23 -178.00(18)
B1 C11 C12 C23 2.2(3)
C7 C8 C9 C10 1.1(3)
B1 C8 C9 C10 -179.86(18)
C8 C9 C10 C5 0.1(3)
C6 C5 C10 C9 -1.0(3)
C4 C5 C10 C9 177.75(18)
C12 C11 B1 C17 -124.42(19)
C16 C11 B1 C17 55.8(3)
C12 C11 B1 C8 54.3(2)
C16 C11 B1 C8 -125.41(19)
C18 C17 B1 C11 56.1(2)
C22 C17 B1 C11 -122.7(2)
C18 C17 B1 C8 -122.67(19)
C22 C17 B1 C8 58.6(2)
C9 C8 B1 C11 -146.79(18)
C7 C8 B1 C11 32.2(2)
C9 C8 B1 C17 32.0(3)
C7 C8 B1 C17 -148.95(17)
